data_1574734
loop_
_publ_author_name
'Dutta, Madhusudan'
'Chatterjee, Abhijit'
'Deka, Nilotpal'
'Tanwar, Riteeka'
'Mishra, Vishnu'
'Saha, Arindam'
'Mandal, Pankaj'
'Boomishankar, Ramamoorthy'
'Hazra, Partha'

_publ_section_title
;
 Steric hindrance modulated efficient thermally activated delayed
 fluorescence with non-linear optical, ferroelectric and piezoelectric
 properties
;
_journal_issue 26
_journal_name_full 'Chemical Science'
_journal_page_first 11989
_journal_page_last 11998
_journal_paper_doi 10.1039/D5SC02107C
_journal_volume 16
_journal_year 2025
_chemical_formula_moiety 'C88 H50 N8'
_chemical_formula_sum 'C88 H50 N8'
_chemical_formula_weight 1219.431
_space_group_crystal_system triclinic
_space_group_IT_number 2
_space_group_name_Hall '-P 1'
_space_group_name_H-M_alt 'P -1'
_symmetry_Int_Tables_number 2
_atom_sites_solution_primary iterative
_audit_creation_date 2024-08-28
_audit_creation_method
;
Olex2 1.5
(compiled 2023.08.24 svn.re1ec1418 for OlexSys, GUI svn.r6817)
;
_audit_update_record
;
2025-01-28 deposited with the CCDC.	2025-05-27 downloaded from the CCDC.
;
_cell_angle_alpha 66.243(2)
_cell_angle_beta 67.979(2)
_cell_angle_gamma 89.261(2)
_cell_formula_units_Z 2
_cell_length_a 16.2336(13)
_cell_length_b 17.0377(12)
_cell_length_c 17.1281(14)
_cell_measurement_reflns_used 9973
_cell_measurement_temperature 150
_cell_measurement_theta_max 27.60
_cell_measurement_theta_min 2.43
_cell_volume 3966.0(5)
_computing_molecular_graphics 'Olex2 1.5 (Dolomanov et al., 2009)'
_computing_publication_material 'Olex2 1.5 (Dolomanov et al., 2009)'
_computing_structure_refinement 'olex2.refine 1.5 (Bourhis et al., 2015)'
_computing_structure_solution 'olex2.solve 1.5 (Bourhis et al., 2015)'
_diffrn_ambient_temperature 150
_diffrn_measured_fraction_theta_full 0.9975
_diffrn_measured_fraction_theta_max 0.9975
_diffrn_measurement_device_type 'Bruker APEX-II CCD'
_diffrn_measurement_method '\f and \w scans'
_diffrn_radiation_type 'Mo K\a'
_diffrn_radiation_wavelength 0.71073
_diffrn_reflns_av_R_equivalents 0.0770
_diffrn_reflns_av_unetI/netI 0.0831
_diffrn_reflns_Laue_measured_fraction_full 0.9975
_diffrn_reflns_Laue_measured_fraction_max 0.9975
_diffrn_reflns_limit_h_max 21
_diffrn_reflns_limit_h_min -21
_diffrn_reflns_limit_k_max 22
_diffrn_reflns_limit_k_min -18
_diffrn_reflns_limit_l_max 22
_diffrn_reflns_limit_l_min -21
_diffrn_reflns_number 82757
_diffrn_reflns_point_group_measured_fraction_full 0.9975
_diffrn_reflns_point_group_measured_fraction_max 0.9975
_diffrn_reflns_theta_full 24.9997
_diffrn_reflns_theta_max 25.00
_diffrn_reflns_theta_min 2.06
_diffrn_standards_number 0
_exptl_absorpt_coefficient_mu 0.061
_exptl_absorpt_correction_T_max 0.7457
_exptl_absorpt_correction_T_min 0.5975
_exptl_absorpt_correction_type multi-scan
_exptl_absorpt_process_details
;
SADABS-2016/2 (Bruker,2016/2) was used for absorption correction.
wR2(int) was 0.1684 before and 0.0562 after correction.
The Ratio of minimum to maximum transmission is 0.8013.
The \l/2 correction factor is Not present.
;
_exptl_crystal_colour 'clear yellowish yellow'
_exptl_crystal_colour_lustre clear
_exptl_crystal_colour_modifier yellowish
_exptl_crystal_colour_primary yellow
_exptl_crystal_density_diffrn 1.021
_exptl_crystal_description needle
_exptl_crystal_F_000 1268.712
_exptl_crystal_size_max 0.21
_exptl_crystal_size_mid 0.15
_exptl_crystal_size_min 0.12
_refine_diff_density_max 0.4614
_refine_diff_density_min -0.5046
_refine_diff_density_rms 0.0910
_refine_ls_d_res_high 0.8409
_refine_ls_d_res_low 9.9086
_refine_ls_goodness_of_fit_ref 1.0879
_refine_ls_hydrogen_treatment constr
_refine_ls_matrix_type full
_refine_ls_number_constraints 121
_refine_ls_number_parameters 935
_refine_ls_number_reflns 13943
_refine_ls_number_restraints 234
_refine_ls_restrained_S_all 1.0783
_refine_ls_R_factor_all 0.1013
_refine_ls_R_factor_gt 0.0738
_refine_ls_shift/su_max -0.0007
_refine_ls_shift/su_mean 0.0000
_refine_ls_structure_factor_coef Fsqd
_refine_ls_weighting_details 'w=1/[\s^2^(Fo^2^)+(0.1199P)^2^+5.4461P] where P=(Fo^2^+2Fc^2^)/3'
_refine_ls_weighting_scheme calc
_refine_ls_wR_factor_gt 0.2182
_refine_ls_wR_factor_ref 0.2445
_reflns_Friedel_coverage 0.0
_reflns_limit_h_max 19
_reflns_limit_h_min -17
_reflns_limit_k_max 20
_reflns_limit_k_min -18
_reflns_limit_l_max 20
_reflns_limit_l_min 0
_reflns_number_gt 9906
_reflns_number_total 13943
_reflns_threshold_expression I>=2u(I)
_cod_data_source_file d5sc02107c2.cif
_cod_data_source_block mo_CZ2CZ_PhCl_0m_a
_cod_depositor_comments 'Adding full bibliography for 1574732--1574734.cif.'
_cod_database_code 1574734
_olex2_refinement_description
;
1. Fixed Uiso
 At 1.2 times of:
  All C(H) groups
2. Restrained distances
 C16-N1A \\sim C16-N1b
 with sigma of 0.02
 C1A-C2A \\sim C1b-C2b
 with sigma of 0.02
 C1A-C6A \\sim C1b-C6b
 with sigma of 0.02
 C1A-N1A \\sim C1b-N1b
 with sigma of 0.02
 C2A-C3A \\sim C2b-C3b
 with sigma of 0.02
 C3A-C4A \\sim C3b-C4b
 with sigma of 0.02
 C4A-C5A \\sim C4b-C5b
 with sigma of 0.02
 C5A-C6A \\sim C5b-C6b
 with sigma of 0.02
 C6A-C7A \\sim C6b-C7b
 with sigma of 0.02
 C7A-C8A \\sim C7b-C8b
 with sigma of 0.02
 C7A-C12A \\sim C7b-C12b
 with sigma of 0.02
 C8A-C9A \\sim C8b-C9b
 with sigma of 0.02
 N1A-C12A \\sim N1b-C12b
 with sigma of 0.02
 C9A-C10A \\sim C9b-C10b
 with sigma of 0.02
 C10A-C11A \\sim C10b-C11b
 with sigma of 0.02
 C11A-C12A \\sim C11b-C12b
 with sigma of 0.02
 C16-C1A \\sim C16-C1b
 with sigma of 0.04
 C16-C12A \\sim C16-C12b
 with sigma of 0.04
 C1A-C3A \\sim C1b-C3b
 with sigma of 0.04
 C1A-C5A \\sim C1b-C5b
 with sigma of 0.04
 C1A-C7A \\sim C1b-C7b
 with sigma of 0.04
 C1A-C12A \\sim C1b-C12b
 with sigma of 0.04
 C2A-C4A \\sim C2b-C4b
 with sigma of 0.04
 C2A-C6A \\sim C2b-C6b
 with sigma of 0.04
 C2A-N1A \\sim C2b-N1b
 with sigma of 0.04
 C3A-C5A \\sim C3b-C5b
 with sigma of 0.04
 C4A-C6A \\sim C4b-C6b
 with sigma of 0.04
 C5A-C7A \\sim C5b-C7b
 with sigma of 0.04
 C6A-C8A \\sim C6b-C8b
 with sigma of 0.04
 C6A-N1A \\sim C6b-N1b
 with sigma of 0.04
 C6A-C12A \\sim C6b-C12b
 with sigma of 0.04
 C7A-N1A \\sim C7b-N1b
 with sigma of 0.04
 C7A-C9A \\sim C7b-C9b
 with sigma of 0.04
 C7A-C11A \\sim C7b-C11b
 with sigma of 0.04
 C8A-C10A \\sim C8b-C10b
 with sigma of 0.04
 C8A-C12A \\sim C8b-C12b
 with sigma of 0.04
 N1A-C11A \\sim N1b-C11b
 with sigma of 0.04
 C9A-C11A \\sim C9b-C11b
 with sigma of 0.04
 C10A-C12A \\sim C10b-C12b
 with sigma of 0.04
3. Uiso/Uaniso restraints and constraints
Uanis(C1A) \\sim Ueq, Uanis(C2A) \\sim Ueq, Uanis(C3A) \\sim Ueq, Uanis(C4A)
\\sim Ueq, Uanis(C5A) \\sim Ueq, Uanis(C6A) \\sim Ueq, Uanis(C7A) \\sim Ueq,
Uanis(C8A) \\sim Ueq, Uanis(N1A) \\sim Ueq, Uanis(C9A) \\sim Ueq, Uanis(C10A)
\\sim Ueq, Uanis(C11A) \\sim Ueq, Uanis(C12A) \\sim Ueq, Uanis(N1b) \\sim Ueq,
Uanis(C12b) \\sim Ueq, Uanis(C11b) \\sim Ueq, Uanis(C10b) \\sim Ueq, Uanis(C9b)
\\sim Ueq, Uanis(C8b) \\sim Ueq, Uanis(C7b) \\sim Ueq, Uanis(C6b) \\sim Ueq,
Uanis(C1b) \\sim Ueq, Uanis(C2b) \\sim Ueq, Uanis(C3b) \\sim Ueq, Uanis(C4b)
\\sim Ueq, Uanis(C5b) \\sim Ueq: with sigma of 0.005 and sigma for terminal
atoms of 0.01
4. Others
 Sof(N1b)=Sof(C12b)=Sof(C11b)=Sof(C10b)=Sof(C9b)=Sof(C8b)=Sof(C7b)=Sof(C6b)=
 Sof(C1b)=Sof(C2b)=Sof(C3b)=Sof(C4b)=Sof(C5b)=Sof(H2b)=Sof(H3b)=Sof(H4b)=
 Sof(H5b)=Sof(H8b)=Sof(H9b)=Sof(H10b)=Sof(H11b)=1-FVAR(1)
 Sof(N1A)=Sof(C12A)=Sof(C11A)=Sof(C10A)=Sof(C9A)=Sof(C8A)=Sof(C7A)=Sof(C6A)=
 Sof(C1A)=Sof(C2A)=Sof(C3A)=Sof(C4A)=Sof(C5A)=Sof(H5A)=Sof(H4A)=Sof(H3A)=
 Sof(H2A)=Sof(H11A)=Sof(H10A)=Sof(H9A)=Sof(H8A)=FVAR(1)
5.a Aromatic/amide H refined with riding coordinates:
 C42(H42), C40(H40), C41(H41), C33(H33), C34(H34), C31(H31), C60(H60),
 C58(H58), C57(H57), C64(H64), C63(H63), C61(H61), C20(H20), C21(H21), C17(H17),
  C29(H29), C28(H28), C26(H26), C81(H81), C82(H82), C83(H83), C84(H84),
 C88(H88), C87(H87), C86(H86), C85(H85), C73(H73), C74(H74), C75(H75), C76(H76),
  C201(H201), C79(H79), C78(H78), C77(H77), C5A(H5A), C4A(H4A), C3A(H3A),
 C2A(H2A), C11A(H11A), C10A(H10A), C9A(H9A), C8A(H8A), C2b(H2b), C3b(H3b),
 C4b(H4b), C5b(H5b), C8b(H8b), C9b(H9b), C10b(H10b), C11b(H11b), C45(H45),
 C46(H46), C47(H47), C48(H48), C52(H52), C51(H51), C50(H50), C49(H49)
5.b Fitted hexagon refined as free rotating group:
 C2A(C1A,C6A,C5A,C4A,C3A), C11A(C10A,C9A,C8A,C7A,C12A), C2b(C1b,C6b,C5b,C4b,
 C3b), C11b(C10b,C9b,C8b,C7b,C12b)
;
_smtbx_masks_void_probe_radius 1.2
_smtbx_masks_void_truncation_radius 1.2
_olex2_submission_special_instructions 'No special instructions were received'

loop_
_space_group_symop_id
_space_group_symop_operation_xyz
1 x,y,z
2 -x,-y,-z

loop_
_atom_site_label
_atom_site_type_symbol
_atom_site_fract_x
_atom_site_fract_y
_atom_site_fract_z
_atom_site_U_iso_or_equiv
_atom_site_adp_type
_atom_site_occupancy
_atom_site_refinement_flags_posn
_atom_site_refinement_flags_adp
_atom_site_refinement_flags_occupancy
_atom_site_disorder_group
N2 N 0.8097(2) 0.1458(2) 0.3120(2) 0.0431(8) Uani 1.000000 . . . .
N3 N 0.24806(17) 0.16441(18) 0.67726(18) 0.0286(6) Uani 1.000000 . . . .
N5 N 0.1107(2) 0.4025(2) 0.8181(2) 0.0408(8) Uani 1.000000 . . . .
N6 N 0.56378(17) 0.50151(15) 0.25037(16) 0.0217(5) Uani 1.000000 . . . .
N7 N 0.6358(2) -0.0473(2) 0.5402(2) 0.0442(8) Uani 1.000000 . . . .
N8 N 0.42705(19) 0.76668(17) 0.34294(19) 0.0299(6) Uani 1.000000 . . . .
N9 N 0.55522(18) 0.66115(16) -0.10068(18) 0.0246(6) Uani 1.000000 . . . .
C1 C 0.5886(2) 0.42060(18) 0.2964(2) 0.0193(6) Uani 1.000000 . . . .
C2 C 0.65609(19) 0.17358(19) 0.4088(2) 0.0208(6) Uani 1.000000 . . . .
C3 C 0.5074(2) 0.12181(19) 0.5380(2) 0.0221(7) Uani 1.000000 . . . .
C4 C 0.5177(2) 0.63320(18) 0.2154(2) 0.0218(6) Uani 1.000000 . . . .
C5 C 0.7418(2) 0.15667(19) 0.3564(2) 0.0277(7) Uani 1.000000 . . . .
C16 C -0.0026(2) 0.0376(2) 0.7514(3) 0.0333(8) Uani 1.000000 D . . .
C17 C 0.0075(2) 0.1070(2) 0.7704(2) 0.0301(7) Uani 1.000000 . . . .
C18 C 0.0947(2) 0.1465(2) 0.7435(2) 0.0263(7) Uani 1.000000 . . . .
C19 C 0.1688(2) 0.1152(2) 0.6963(2) 0.0268(7) Uani 1.000000 . . . .
C20 C 0.1576(2) 0.0484(2) 0.6735(2) 0.0306(7) Uani 1.000000 . . . .
C21 C 0.0723(2) 0.0090(2) 0.7024(3) 0.0360(8) Uani 1.000000 . . . .
C24 C 0.1311(2) 0.2195(2) 0.7511(2) 0.0288(7) Uani 1.000000 . . . .
C25 C 0.2254(2) 0.2277(2) 0.7095(2) 0.0317(8) Uani 1.000000 . . . .
C26 C 0.0917(2) 0.2761(2) 0.7887(2) 0.0339(8) Uani 1.000000 . . . .
C27 C 0.1478(2) 0.3400(2) 0.7834(3) 0.0375(9) Uani 1.000000 . . . .
C28 C 0.2404(2) 0.3472(3) 0.7432(3) 0.0485(11) Uani 1.000000 . . . .
C29 C 0.2812(2) 0.2905(3) 0.7065(3) 0.0466(10) Uani 1.000000 . . . .
C30 C 0.3368(2) 0.1503(2) 0.6307(2) 0.0245(7) Uani 1.000000 . . . .
C31 C 0.3982(2) 0.21854(19) 0.5533(2) 0.0207(6) Uani 1.000000 . . . .
C32 C 0.48523(19) 0.20630(18) 0.50522(19) 0.0178(6) Uani 1.000000 . . . .
C33 C 0.4439(2) 0.0536(2) 0.6187(2) 0.0297(8) Uani 1.000000 . . . .
C34 C 0.3605(2) 0.0678(2) 0.6640(2) 0.0308(8) Uani 1.000000 . . . .
C35 C 0.0653(2) 0.4669(3) 0.7800(3) 0.0425(9) Uani 1.000000 . . . .
C36 C 0.0570(2) 0.5264(3) 0.8198(3) 0.0421(9) Uani 1.000000 . . . .
C37 C 0.0990(2) 0.4971(3) 0.8833(3) 0.0421(10) Uani 1.000000 . . . .
C38 C 0.1326(2) 0.4195(2) 0.8818(3) 0.0391(9) Uani 1.000000 . . . .
C39 C 0.54960(19) 0.27618(18) 0.42063(19) 0.0165(6) Uani 1.000000 . . . .
C40 C 0.52749(19) 0.35838(18) 0.3790(2) 0.0187(6) Uani 1.000000 . . . .
C41 C 0.6752(2) 0.40574(19) 0.2525(2) 0.0232(7) Uani 1.000000 . . . .
C42 C 0.6983(2) 0.32629(19) 0.2909(2) 0.0222(7) Uani 1.000000 . . . .
C43 C 0.63582(19) 0.25980(18) 0.3735(2) 0.0188(6) Uani 1.000000 . . . .
C44 C 0.5943(2) 0.10766(19) 0.4876(2) 0.0235(7) Uani 1.000000 . . . .
C45 C 0.0320(3) 0.4775(3) 0.7124(3) 0.0527(11) Uani 1.000000 . . . .
C46 C -0.0105(3) 0.5473(4) 0.6880(4) 0.0678(14) Uani 1.000000 . . . .
C47 C -0.0210(3) 0.6072(3) 0.7281(4) 0.0637(13) Uani 1.000000 . . . .
C48 C 0.0133(3) 0.5974(3) 0.7910(3) 0.0544(11) Uani 1.000000 . . . .
C49 C 0.1138(3) 0.5264(3) 0.9444(3) 0.0475(11) Uani 1.000000 . . . .
C50 C 0.1588(3) 0.4819(3) 0.9966(3) 0.0538(12) Uani 1.000000 . . . .
C51 C 0.1900(3) 0.4050(3) 0.9940(3) 0.0497(11) Uani 1.000000 . . . .
C52 C 0.1768(3) 0.3733(3) 0.9362(3) 0.0438(10) Uani 1.000000 . . . .
C53 C 0.5324(2) 0.56190(18) 0.2847(2) 0.0207(6) Uani 1.000000 . . . .
C54 C 0.5398(2) 0.61407(18) 0.1357(2) 0.0211(6) Uani 1.000000 . . . .
C55 C 0.5679(2) 0.53239(18) 0.1595(2) 0.0200(6) Uani 1.000000 . . . .
C56 C 0.6179(2) 0.0214(2) 0.5182(2) 0.0301(8) Uani 1.000000 . . . .
C57 C 0.5170(2) 0.55986(19) 0.3711(2) 0.0232(7) Uani 1.000000 . . . .
C58 C 0.4836(2) 0.6295(2) 0.3887(2) 0.0263(7) Uani 1.000000 . . . .
C59 C 0.4660(2) 0.6990(2) 0.3208(2) 0.0264(7) Uani 1.000000 . . . .
C60 C 0.4828(2) 0.70138(19) 0.2346(2) 0.0255(7) Uani 1.000000 . . . .
C61 C 0.5379(2) 0.65771(19) 0.0485(2) 0.0230(7) Uani 1.000000 . . . .
C62 C 0.5597(2) 0.61811(19) -0.0120(2) 0.0231(7) Uani 1.000000 . . . .
C63 C 0.5842(2) 0.53523(19) 0.0147(2) 0.0226(7) Uani 1.000000 . . . .
C64 C 0.5896(2) 0.49188(18) 0.1002(2) 0.0219(6) Uani 1.000000 . . . .
C65 C 0.3423(2) 0.7563(2) 0.4117(2) 0.0306(8) Uani 1.000000 . . . .
C66 C 0.3154(2) 0.8388(2) 0.3965(3) 0.0361(9) Uani 1.000000 . . . .
C67 C 0.3874(3) 0.9018(2) 0.3154(3) 0.0381(9) Uani 1.000000 . . . .
C68 C 0.4554(3) 0.8554(2) 0.2828(2) 0.0339(8) Uani 1.000000 . . . .
C69 C 0.4864(2) 0.7068(2) -0.1170(2) 0.0277(7) Uani 1.000000 . . . .
C70 C 0.5094(2) 0.74502(19) -0.2144(2) 0.0273(7) Uani 1.000000 . . . .
C71 C 0.5929(2) 0.7200(2) -0.2570(2) 0.0276(7) Uani 1.000000 . . . .
C72 C 0.6194(2) 0.6684(2) -0.1860(2) 0.0259(7) Uani 1.000000 . . . .
C73 C 0.2866(2) 0.6801(2) 0.4865(3) 0.0352(8) Uani 1.000000 . . . .
C74 C 0.2046(3) 0.6885(3) 0.5461(3) 0.0474(10) Uani 1.000000 . . . .
C75 C 0.1783(3) 0.7684(3) 0.5327(3) 0.0526(11) Uani 1.000000 . . . .
C76 C 0.2329(3) 0.8440(3) 0.4576(3) 0.0498(11) Uani 1.000000 . . . .
C77 C 0.4033(3) 0.9918(3) 0.2685(3) 0.0517(11) Uani 1.000000 . . . .
C78 C 0.4822(4) 1.0334(3) 0.1924(3) 0.0585(12) Uani 1.000000 . . . .
C79 C 0.5485(3) 0.9867(3) 0.1632(3) 0.0564(12) Uani 1.000000 . . . .
C201 C 0.5357(3) 0.8968(2) 0.2076(3) 0.0419(9) Uani 1.000000 . . . .
C81 C 0.4055(2) 0.7137(2) -0.0552(3) 0.0351(8) Uani 1.000000 . . . .
C82 C 0.3486(3) 0.7617(3) -0.0918(3) 0.0487(10) Uani 1.000000 . . . .
C83 C 0.3719(3) 0.8023(3) -0.1878(3) 0.0459(10) Uani 1.000000 . . . .
C84 C 0.4510(3) 0.7943(2) -0.2490(3) 0.0372(9) Uani 1.000000 . . . .
C85 C 0.6464(3) 0.7375(2) -0.3494(2) 0.0368(9) Uani 1.000000 . . . .
C86 C 0.7249(3) 0.7034(3) -0.3690(3) 0.0437(9) Uani 1.000000 . . . .
C87 C 0.7523(3) 0.6529(3) -0.2975(3) 0.0451(10) Uani 1.000000 . . . .
C88 C 0.7001(2) 0.6353(2) -0.2052(2) 0.0330(8) Uani 1.000000 . . . .
C1A C -0.1454(3) -0.0595(3) 0.8905(3) 0.0257(16) Uani 0.556(6) DG U P 1
C2A C -0.1368(3) -0.0561(3) 0.9669(3) 0.0340(17) Uani 0.556(6) D U P 1
C3A C -0.1969(3) -0.1111(3) 1.0567(3) 0.050(2) Uani 0.556(6) DG U P 1
C4A C -0.2655(3) -0.1694(3) 1.0701(3) 0.052(2) Uani 0.556(6) DG U P 1
C5A C -0.2740(3) -0.1728(3) 0.9937(4) 0.044(2) Uani 0.556(6) DG U P 1
C6A C -0.2140(3) -0.1178(3) 0.9039(3) 0.0341(17) Uani 0.556(6) DG U P 1
C7A C -0.2029(3) -0.1076(3) 0.8122(3) 0.0267(16) Uani 0.556(6) DG U P 1
C8A C -0.2469(3) -0.1467(3) 0.7781(3) 0.0468(19) Uani 0.556(6) DG U P 1
N1A N -0.0916(4) -0.0126(4) 0.7954(5) 0.0300(18) Uani 0.556(6) D U P 1
C9A C -0.2163(3) -0.1211(3) 0.6826(4) 0.048(2) Uani 0.556(6) DG U P 1
C10A C -0.1417(3) -0.0564(3) 0.6213(3) 0.0467(18) Uani 0.556(6) DG U P 1
C11A C -0.0978(3) -0.0173(3) 0.6553(3) 0.0359(17) Uani 0.556(6) D U P 1
C12A C -0.1284(3) -0.0429(3) 0.7508(3) 0.0282(16) Uani 0.556(6) DG U P 1
N1b N -0.0868(6) -0.0007(6) 0.7612(7) 0.034(3) Uani 0.444(6) D U P 2
C12b C -0.1110(4) -0.0228(4) 0.7054(4) 0.028(2) Uani 0.444(6) DG U P 2
C11b C -0.0693(3) 0.0100(4) 0.6088(4) 0.036(2) Uani 0.444(6) D U P 2
C10b C -0.1042(4) -0.0205(4) 0.5616(4) 0.053(3) Uani 0.444(6) DG U P 2
C9b C -0.1807(4) -0.0837(4) 0.6110(5) 0.052(3) Uani 0.444(6) DG U P 2
C8b C -0.2224(4) -0.1165(4) 0.7076(5) 0.045(3) Uani 0.444(6) DG U P 2
C7b C -0.1875(4) -0.0860(4) 0.7548(4) 0.033(2) Uani 0.444(6) DG U P 2
C6b C -0.2139(4) -0.1054(4) 0.8520(4) 0.027(2) Uani 0.444(6) DG U P 2
C1b C -0.1485(3) -0.0543(4) 0.8529(4) 0.036(2) Uani 0.444(6) DG U P 2
C2b C -0.1521(4) -0.0591(4) 0.9371(4) 0.038(3) Uani 0.444(6) D U P 2
C3b C -0.2211(5) -0.1150(5) 1.0204(4) 0.058(3) Uani 0.444(6) DG U P 2
C4b C -0.2865(4) -0.1661(4) 1.0195(4) 0.064(4) Uani 0.444(6) DG U P 2
C5b C -0.2829(4) -0.1613(4) 0.9353(5) 0.058(3) Uani 0.444(6) DG U P 2
H42 H 0.7571(2) 0.31582(19) 0.2616(2) 0.0267(8) Uiso 1.000000 R . . .
H40 H 0.46981(19) 0.37086(18) 0.4083(2) 0.0224(7) Uiso 1.000000 R . . .
H41 H 0.7174(2) 0.45050(19) 0.1965(2) 0.0278(8) Uiso 1.000000 R . . .
H33 H 0.4596(2) -0.0027(2) 0.6416(2) 0.0357(9) Uiso 1.000000 R . . .
H34 H 0.3183(2) 0.0216(2) 0.7185(2) 0.0369(9) Uiso 1.000000 R . . .
H31 H 0.3816(2) 0.27454(19) 0.5323(2) 0.0248(8) Uiso 1.000000 R . . .
H60 H 0.4707(2) 0.74887(19) 0.1891(2) 0.0306(8) Uiso 1.000000 R . . .
H58 H 0.4726(2) 0.6299(2) 0.4470(2) 0.0315(8) Uiso 1.000000 R . . .
H57 H 0.5290(2) 0.51243(19) 0.4167(2) 0.0279(8) Uiso 1.000000 R . . .
H64 H 0.6076(2) 0.43626(18) 0.1176(2) 0.0263(8) Uiso 1.000000 R . . .
H63 H 0.5975(2) 0.50825(19) -0.0265(2) 0.0272(8) Uiso 1.000000 R . . .
H61 H 0.5219(2) 0.71417(19) 0.0303(2) 0.0276(8) Uiso 1.000000 R . . .
H20 H 0.2082(2) 0.0302(2) 0.6385(2) 0.0367(9) Uiso 1.000000 R . . .
H21 H 0.0634(2) -0.0385(2) 0.6892(3) 0.0432(10) Uiso 1.000000 R . . .
H17 H -0.0436(2) 0.1276(2) 0.8012(2) 0.0361(9) Uiso 1.000000 R . . .
H29 H 0.3449(2) 0.2945(3) 0.6804(3) 0.0559(12) Uiso 1.000000 R . . .
H28 H 0.2770(2) 0.3921(3) 0.7405(3) 0.0581(13) Uiso 1.000000 R . . .
H26 H 0.0281(2) 0.2711(2) 0.8173(2) 0.0407(10) Uiso 1.000000 R . . .
H81 H 0.3895(2) 0.6865(2) 0.0102(3) 0.0421(10) Uiso 1.000000 R . . .
H82 H 0.2925(3) 0.7672(3) -0.0507(3) 0.0585(12) Uiso 1.000000 R . . .
H83 H 0.3321(3) 0.8359(3) -0.2110(3) 0.0551(12) Uiso 1.000000 R . . .
H84 H 0.4662(3) 0.8219(2) -0.3142(3) 0.0446(11) Uiso 1.000000 R . . .
H88 H 0.7187(2) 0.6021(2) -0.1569(2) 0.0396(9) Uiso 1.000000 R . . .
H87 H 0.8072(3) 0.6306(3) -0.3126(3) 0.0542(11) Uiso 1.000000 R . . .
H86 H 0.7612(3) 0.7140(3) -0.4316(3) 0.0525(11) Uiso 1.000000 R . . .
H85 H 0.6288(3) 0.7724(2) -0.3981(2) 0.0442(10) Uiso 1.000000 R . . .
H73 H 0.3043(2) 0.6248(2) 0.4961(3) 0.0423(10) Uiso 1.000000 R . . .
H74 H 0.1658(3) 0.6379(3) 0.5974(3) 0.0569(12) Uiso 1.000000 R . . .
H75 H 0.1222(3) 0.7720(3) 0.5752(3) 0.0631(14) Uiso 1.000000 R . . .
H76 H 0.2136(3) 0.8987(3) 0.4483(3) 0.0598(13) Uiso 1.000000 R . . .
H201 H 0.5807(3) 0.8650(2) 0.1869(3) 0.0503(11) Uiso 1.000000 R . . .
H79 H 0.6038(3) 1.0171(3) 0.1116(3) 0.0677(14) Uiso 1.000000 R . . .
H78 H 0.4919(4) 1.0949(3) 0.1592(3) 0.0702(14) Uiso 1.000000 R . . .
H77 H 0.3594(3) 1.0245(3) 0.2892(3) 0.0621(13) Uiso 1.000000 R . . .
H5A H -0.3209(3) -0.2126(3) 1.0029(4) 0.053(3) Uiso 0.556(6) R . P 1
H4A H -0.3065(3) -0.2069(3) 1.1315(3) 0.063(3) Uiso 0.556(6) R . P 1
H3A H -0.1910(3) -0.1088(3) 1.1089(3) 0.060(2) Uiso 0.556(6) R . P 1
H2A H -0.0900(3) -0.0163(3) 0.9577(3) 0.041(2) Uiso 0.556(6) R . P 1
H11A H -0.0468(3) 0.0270(3) 0.6134(3) 0.043(2) Uiso 0.556(6) R . P 1
H10A H -0.1208(3) -0.0389(3) 0.5560(3) 0.056(2) Uiso 0.556(6) R . P 1
H9A H -0.2463(3) -0.1479(3) 0.6593(4) 0.058(3) Uiso 0.556(6) R . P 1
H8A H -0.2978(3) -0.1909(3) 0.8200(3) 0.056(2) Uiso 0.556(6) R . P 1
H2b H -0.1074(4) -0.0242(4) 0.9376(4) 0.046(3) Uiso 0.444(6) R . P 2
H3b H -0.2235(5) -0.1182(5) 1.0779(4) 0.070(3) Uiso 0.444(6) R . P 2
H4b H -0.3337(4) -0.2043(4) 1.0765(4) 0.076(4) Uiso 0.444(6) R . P 2
H5b H -0.3276(4) -0.1962(4) 0.9348(5) 0.069(3) Uiso 0.444(6) R . P 2
H8b H -0.2747(4) -0.1597(4) 0.7414(5) 0.054(3) Uiso 0.444(6) R . P 2
H9b H -0.2045(4) -0.1046(4) 0.5788(5) 0.063(3) Uiso 0.444(6) R . P 2
H10b H -0.0757(4) 0.0019(4) 0.4956(4) 0.063(3) Uiso 0.444(6) R . P 2
H11b H -0.0170(3) 0.0532(4) 0.5751(4) 0.044(2) Uiso 0.444(6) R . P 2
H45 H 0.0387(3) 0.4380(3) 0.6849(3) 0.0633(13) Uiso 1.000000 R . . .
H46 H -0.0339(3) 0.5562(4) 0.6424(4) 0.0814(17) Uiso 1.000000 R . . .
H47 H -0.0523(3) 0.6542(3) 0.7103(4) 0.0764(15) Uiso 1.000000 R . . .
H48 H 0.0079(3) 0.6387(3) 0.8162(3) 0.0653(14) Uiso 1.000000 R . . .
H52 H 0.1975(3) 0.3215(3) 0.9340(3) 0.0526(11) Uiso 1.000000 R . . .
H51 H 0.2204(3) 0.3747(3) 1.0324(3) 0.0597(13) Uiso 1.000000 R . . .
H50 H 0.1697(3) 0.5031(3) 1.0359(3) 0.0645(14) Uiso 1.000000 R . . .
H49 H 0.0920(3) 0.5771(3) 0.9488(3) 0.0569(13) Uiso 1.000000 R . . .

loop_
_atom_site_aniso_label
_atom_site_aniso_U_11
_atom_site_aniso_U_22
_atom_site_aniso_U_33
_atom_site_aniso_U_12
_atom_site_aniso_U_13
_atom_site_aniso_U_23
N2 0.0314(18) 0.0376(17) 0.054(2) 0.0136(14) -0.0090(16) -0.0211(16)
N3 0.0196(14) 0.0349(15) 0.0256(14) -0.0071(11) -0.0002(11) -0.0154(12)
N5 0.0293(16) 0.055(2) 0.0468(19) -0.0019(15) -0.0092(14) -0.0354(16)
N6 0.0261(14) 0.0173(12) 0.0163(12) 0.0022(10) -0.0061(11) -0.0044(10)
N7 0.051(2) 0.0273(17) 0.052(2) 0.0133(15) -0.0280(17) -0.0088(14)
N8 0.0334(16) 0.0276(14) 0.0367(16) 0.0096(12) -0.0150(13) -0.0206(13)
N9 0.0326(15) 0.0226(13) 0.0247(14) 0.0051(11) -0.0172(12) -0.0106(11)
C1 0.0242(16) 0.0135(14) 0.0191(15) 0.0027(12) -0.0100(13) -0.0048(12)
C2 0.0184(15) 0.0198(15) 0.0266(16) 0.0043(12) -0.0112(13) -0.0101(13)
C3 0.0219(16) 0.0194(15) 0.0244(16) 0.0013(12) -0.0137(13) -0.0047(12)
C4 0.0242(16) 0.0160(14) 0.0245(16) 0.0022(12) -0.0115(13) -0.0065(12)
C5 0.0297(19) 0.0177(15) 0.0342(18) 0.0056(13) -0.0120(16) -0.0106(14)
C16 0.0230(18) 0.0264(17) 0.044(2) -0.0027(14) -0.0115(16) -0.0105(15)
C17 0.0221(17) 0.0287(17) 0.0348(19) -0.0031(14) -0.0078(15) -0.0124(15)
C18 0.0205(16) 0.0299(17) 0.0220(16) -0.0051(13) -0.0010(13) -0.0116(13)
C19 0.0205(16) 0.0248(16) 0.0234(16) -0.0075(13) -0.0042(13) -0.0033(13)
C20 0.0265(18) 0.0279(17) 0.0370(19) 0.0036(14) -0.0112(15) -0.0149(15)
C21 0.0308(19) 0.0252(17) 0.056(2) -0.0003(14) -0.0186(17) -0.0196(17)
C24 0.0191(16) 0.0365(18) 0.0265(17) -0.0063(14) -0.0030(14) -0.0149(15)
C25 0.0230(17) 0.0371(19) 0.0318(18) -0.0064(14) -0.0017(14) -0.0200(15)
C26 0.0224(17) 0.044(2) 0.0326(19) -0.0058(15) -0.0020(15) -0.0219(16)
C27 0.0278(19) 0.051(2) 0.040(2) -0.0034(16) -0.0037(16) -0.0334(18)
C28 0.029(2) 0.062(3) 0.060(3) -0.0127(18) -0.0006(18) -0.048(2)
C29 0.0193(18) 0.063(3) 0.058(3) -0.0107(17) 0.0016(17) -0.041(2)
C30 0.0172(16) 0.0283(17) 0.0244(16) -0.0036(13) -0.0036(13) -0.0119(13)
C31 0.0227(16) 0.0211(15) 0.0175(15) 0.0009(12) -0.0073(13) -0.0083(12)
C32 0.0185(15) 0.0182(14) 0.0162(14) -0.0015(12) -0.0070(12) -0.0069(12)
C33 0.0326(19) 0.0181(15) 0.0291(18) -0.0022(13) -0.0148(15) 0.0009(13)
C34 0.0229(18) 0.0283(17) 0.0234(17) -0.0075(14) -0.0044(14) 0.0014(14)
C35 0.0252(19) 0.055(2) 0.052(2) -0.0010(17) -0.0092(18) -0.034(2)
C36 0.0176(18) 0.055(2) 0.047(2) -0.0027(16) 0.0032(16) -0.0308(19)
C37 0.0194(18) 0.054(2) 0.047(2) -0.0099(16) 0.0092(16) -0.036(2)
C38 0.0227(18) 0.049(2) 0.044(2) -0.0102(16) 0.0021(16) -0.0330(19)
C39 0.0178(15) 0.0152(14) 0.0185(14) 0.0027(11) -0.0084(12) -0.0081(12)
C40 0.0165(15) 0.0216(15) 0.0185(15) 0.0019(12) -0.0060(12) -0.0102(12)
C41 0.0199(16) 0.0204(15) 0.0216(16) -0.0032(12) -0.0024(13) -0.0072(13)
C42 0.0162(15) 0.0222(16) 0.0253(16) 0.0029(12) -0.0044(13) -0.0111(13)
C43 0.0172(15) 0.0188(14) 0.0214(15) 0.0028(12) -0.0089(12) -0.0085(12)
C44 0.0229(16) 0.0181(15) 0.0304(17) 0.0047(12) -0.0148(14) -0.0077(13)
C45 0.036(2) 0.079(3) 0.057(3) 0.008(2) -0.020(2) -0.041(2)
C46 0.036(2) 0.092(4) 0.078(3) 0.001(2) -0.019(2) -0.042(3)
C47 0.037(2) 0.075(3) 0.075(3) 0.012(2) -0.013(2) -0.037(3)
C48 0.029(2) 0.060(3) 0.067(3) 0.0084(19) -0.003(2) -0.036(2)
C49 0.029(2) 0.059(3) 0.050(2) -0.0105(19) 0.0070(19) -0.041(2)
C50 0.036(2) 0.082(3) 0.047(2) -0.014(2) 0.001(2) -0.046(2)
C51 0.037(2) 0.067(3) 0.040(2) -0.012(2) -0.0071(18) -0.026(2)
C52 0.032(2) 0.056(2) 0.043(2) -0.0043(18) -0.0064(18) -0.0283(19)
C53 0.0211(16) 0.0164(14) 0.0243(16) 0.0026(12) -0.0083(13) -0.0091(12)
C54 0.0246(16) 0.0157(14) 0.0228(16) -0.0004(12) -0.0088(13) -0.0088(12)
C55 0.0217(16) 0.0185(14) 0.0158(14) -0.0024(12) -0.0080(12) -0.0029(12)
C56 0.0286(18) 0.0224(18) 0.0330(18) 0.0035(14) -0.0129(15) -0.0056(14)
C57 0.0255(17) 0.0205(15) 0.0208(15) 0.0023(13) -0.0089(13) -0.0065(12)
C58 0.0238(17) 0.0294(17) 0.0258(17) 0.0011(13) -0.0084(14) -0.0135(14)
C59 0.0268(17) 0.0231(16) 0.0363(18) 0.0041(13) -0.0142(15) -0.0181(14)
C60 0.0306(18) 0.0193(15) 0.0287(17) 0.0030(13) -0.0169(14) -0.0077(13)
C61 0.0299(17) 0.0157(14) 0.0263(16) 0.0015(12) -0.0174(14) -0.0061(12)
C62 0.0266(17) 0.0193(15) 0.0267(16) -0.0014(12) -0.0171(14) -0.0069(13)
C63 0.0285(17) 0.0192(15) 0.0261(16) 0.0017(13) -0.0146(14) -0.0119(13)
C64 0.0236(16) 0.0136(14) 0.0264(16) 0.0001(12) -0.0095(13) -0.0069(12)
C65 0.0303(19) 0.0389(19) 0.0378(19) 0.0111(15) -0.0174(16) -0.0276(16)
C66 0.037(2) 0.048(2) 0.056(2) 0.0233(17) -0.0327(19) -0.040(2)
C67 0.053(2) 0.0324(19) 0.058(2) 0.0227(18) -0.039(2) -0.0322(18)
C68 0.047(2) 0.0251(17) 0.040(2) 0.0081(16) -0.0230(18) -0.0193(16)
C69 0.0347(19) 0.0205(15) 0.0387(19) 0.0035(14) -0.0228(16) -0.0155(14)
C70 0.040(2) 0.0191(15) 0.0352(18) 0.0038(14) -0.0284(16) -0.0107(14)
C71 0.0366(19) 0.0204(15) 0.0293(18) -0.0023(14) -0.0181(15) -0.0094(13)
C72 0.0322(18) 0.0228(16) 0.0272(17) 0.0016(13) -0.0159(15) -0.0112(13)
C73 0.0319(19) 0.043(2) 0.042(2) 0.0077(16) -0.0167(17) -0.0271(17)
C74 0.028(2) 0.071(3) 0.056(3) 0.0042(19) -0.0164(19) -0.040(2)
C75 0.030(2) 0.080(3) 0.073(3) 0.015(2) -0.020(2) -0.057(3)
C76 0.043(2) 0.069(3) 0.079(3) 0.031(2) -0.039(2) -0.057(3)
C77 0.074(3) 0.038(2) 0.072(3) 0.023(2) -0.046(3) -0.035(2)
C78 0.087(4) 0.028(2) 0.070(3) 0.011(2) -0.038(3) -0.024(2)
C79 0.078(3) 0.033(2) 0.055(3) -0.004(2) -0.025(2) -0.018(2)
C201 0.056(3) 0.0288(19) 0.044(2) 0.0049(17) -0.020(2) -0.0185(17)
C81 0.037(2) 0.0354(19) 0.044(2) 0.0087(16) -0.0219(17) -0.0223(17)
C82 0.038(2) 0.058(3) 0.071(3) 0.0200(19) -0.032(2) -0.039(2)
C83 0.060(3) 0.047(2) 0.066(3) 0.029(2) -0.054(2) -0.031(2)
C84 0.054(2) 0.0303(18) 0.049(2) 0.0143(17) -0.040(2) -0.0196(17)
C85 0.055(2) 0.0313(18) 0.0281(19) -0.0033(17) -0.0236(17) -0.0093(15)
C86 0.044(2) 0.056(2) 0.031(2) 0.0090(19) -0.0176(18) -0.0150(18)
C87 0.037(2) 0.058(2) 0.037(2) 0.0138(18) -0.0155(18) -0.0177(19)
C88 0.0322(19) 0.0394(19) 0.0301(19) 0.0104(15) -0.0190(16) -0.0117(15)
C1A 0.021(3) 0.026(3) 0.026(3) -0.0016(17) -0.0048(17) -0.0111(17)
C2A 0.034(3) 0.035(3) 0.032(3) 0.0035(18) -0.0118(18) -0.0140(18)
C3A 0.046(4) 0.045(3) 0.049(3) 0.006(2) -0.0121(19) -0.0173(19)
C4A 0.045(4) 0.039(3) 0.055(3) 0.002(2) -0.0099(19) -0.0138(19)
C5A 0.036(3) 0.030(3) 0.050(3) -0.0050(19) -0.0069(19) -0.0114(19)
C6A 0.026(3) 0.023(3) 0.045(3) -0.0028(18) -0.0095(18) -0.0113(17)
C7A 0.026(3) 0.025(3) 0.030(3) -0.0003(17) -0.0103(18) -0.0132(18)
C8A 0.035(3) 0.039(3) 0.072(3) 0.0012(19) -0.0218(19) -0.0278(19)
N1A 0.024(3) 0.024(3) 0.034(3) -0.0083(17) -0.0075(18) -0.0090(18)
C9A 0.045(4) 0.053(4) 0.063(4) 0.007(2) -0.027(2) -0.036(2)
C10A 0.050(4) 0.047(3) 0.056(3) 0.013(2) -0.027(2) -0.0292(19)
C11A 0.040(3) 0.033(3) 0.032(3) 0.0010(19) -0.0138(19) -0.0112(18)
C12A 0.025(3) 0.026(3) 0.034(3) 0.0018(18) -0.0114(18) -0.0138(18)
N1b 0.027(4) 0.030(4) 0.043(4) -0.0036(19) -0.011(2) -0.014(2)
C12b 0.029(3) 0.028(3) 0.031(4) 0.0045(19) -0.011(2) -0.0162(19)
C11b 0.037(4) 0.036(4) 0.040(3) 0.009(2) -0.016(2) -0.019(2)
C10b 0.052(4) 0.056(4) 0.058(4) 0.015(2) -0.026(2) -0.030(2)
C9b 0.048(4) 0.050(4) 0.068(4) 0.011(2) -0.027(2) -0.031(2)
C8b 0.038(4) 0.048(4) 0.055(4) 0.007(2) -0.018(2) -0.029(2)
C7b 0.023(3) 0.029(3) 0.047(4) 0.000(2) -0.0113(19) -0.0192(19)
C6b 0.023(3) 0.031(3) 0.025(4) 0.0001(19) -0.0054(19) -0.0153(19)
C1b 0.036(4) 0.030(4) 0.039(4) 0.003(2) -0.013(2) -0.014(2)
C2b 0.039(4) 0.038(4) 0.036(4) 0.002(2) -0.015(2) -0.014(2)
C3b 0.055(4) 0.053(4) 0.059(4) 0.004(2) -0.020(2) -0.020(2)
C4b 0.055(5) 0.053(5) 0.068(5) 0.002(2) -0.015(2) -0.022(2)
C5b 0.047(4) 0.046(4) 0.070(4) -0.003(2) -0.017(2) -0.020(2)

loop_
_atom_type_symbol
_atom_type_scat_dispersion_real
_atom_type_scat_dispersion_imag
_atom_type_scat_Cromer_Mann_a1
_atom_type_scat_Cromer_Mann_a2
_atom_type_scat_Cromer_Mann_a3
_atom_type_scat_Cromer_Mann_a4
_atom_type_scat_Cromer_Mann_b1
_atom_type_scat_Cromer_Mann_b2
_atom_type_scat_Cromer_Mann_b3
_atom_type_scat_Cromer_Mann_b4
_atom_type_scat_Cromer_Mann_c
_atom_type_scat_source
_atom_type_scat_dispersion_source
C 0.00313 0.00162 2.31000 1.02000 1.58860 0.86500 20.84390 10.20750 0.56870 51.65120 0.21560 'International Tables Volume C Table 6.1.1.4 (pp. 500-502)' 'Brennan, Cowan, Rev. Sci. Instrum., 1992, 63, 850'
H 0.00000 0.00000 0.49300 0.32291 0.14019 0.04081 10.51090 26.12570 3.14236 57.79970 0.00304 'International Tables Volume C Table 6.1.1.4 (pp. 500-502)' 'Brennan, Cowan, Rev. Sci. Instrum., 1992, 63, 850'
N 0.00612 0.00332 12.21260 3.13220 2.01250 1.16630 0.00570 9.89330 28.99750 0.58260 -11.52900 'International Tables Volume C Table 6.1.1.4 (pp. 500-502)' 'Brennan, Cowan, Rev. Sci. Instrum., 1992, 63, 850'

loop_
_geom_angle_atom_site_label_1
_geom_angle_atom_site_label_2
_geom_angle_atom_site_label_3
_geom_angle
_geom_angle_site_symmetry_1
_geom_angle_site_symmetry_3
_geom_angle_publ_flag
C25 N3 C19 108.7(3) . . ?
C30 N3 C19 124.1(3) . . ?
C30 N3 C25 127.2(3) . . ?
C35 N5 C27 125.9(3) . . ?
C38 N5 C27 123.6(3) . . ?
C38 N5 C35 109.2(3) . . ?
C53 N6 C1 127.8(2) . . ?
C55 N6 C1 123.7(2) . . ?
C55 N6 C53 108.6(2) . . ?
C65 N8 C59 125.1(3) . . ?
C68 N8 C59 124.1(3) . . ?
C68 N8 C65 108.4(3) . . ?
C69 N9 C62 125.0(3) . . ?
C72 N9 C62 126.4(3) . . ?
C72 N9 C69 108.5(2) . . ?
C40 C1 N6 120.4(3) . . ?
C41 C1 N6 117.9(3) . . ?
C41 C1 C40 121.6(3) . . ?
C43 C2 C5 118.2(3) . . ?
C44 C2 C5 120.6(3) . . ?
C44 C2 C43 121.1(3) . . ?
C33 C3 C32 120.0(3) . . ?
C44 C3 C32 118.7(3) . . ?
C44 C3 C33 121.4(3) . . ?
C54 C4 C53 107.0(3) . . ?
C60 C4 C53 119.8(3) . . ?
C60 C4 C54 133.0(3) . . ?
C2 C5 N2 177.4(3) . . ?
C21 C16 C17 121.2(3) . . ?
N1A C16 C17 117.3(4) . . ?
N1A C16 C21 120.8(4) . . ?
N1b C16 C17 124.5(5) . . ?
N1b C16 C21 113.0(5) . . ?
N1b C16 N1A 20.4(4) . . ?
C18 C17 C16 118.4(3) . . ?
H17 C17 C16 120.81(19) . . ?
H17 C17 C18 120.81(19) . . ?
C19 C18 C17 119.1(3) . . ?
C24 C18 C17 133.9(3) . . ?
C24 C18 C19 107.0(3) . . ?
C18 C19 N3 108.5(3) . . ?
C20 C19 N3 129.7(3) . . ?
C20 C19 C18 121.8(3) . . ?
C21 C20 C19 118.3(3) . . ?
H20 C20 C19 120.83(19) . . ?
H20 C20 C21 120.8(2) . . ?
C20 C21 C16 121.0(3) . . ?
H21 C21 C16 119.50(19) . . ?
H21 C21 C20 119.5(2) . . ?
C25 C24 C18 106.4(3) . . ?
C26 C24 C18 133.4(3) . . ?
C26 C24 C25 120.2(3) . . ?
C24 C25 N3 109.4(3) . . ?
C29 C25 N3 129.1(3) . . ?
C29 C25 C24 121.5(3) . . ?
C27 C26 C24 118.0(3) . . ?
H26 C26 C24 121.01(18) . . ?
H26 C26 C27 121.0(2) . . ?
C26 C27 N5 120.3(3) . . ?
C28 C27 N5 118.2(3) . . ?
C28 C27 C26 121.5(3) . . ?
C29 C28 C27 121.5(3) . . ?
H28 C28 C27 119.3(2) . . ?
H28 C28 C29 119.3(2) . . ?
C28 C29 C25 117.3(3) . . ?
H29 C29 C25 121.4(2) . . ?
H29 C29 C28 121.4(2) . . ?
C31 C30 N3 119.5(3) . . ?
C34 C30 N3 120.0(3) . . ?
C34 C30 C31 120.5(3) . . ?
C32 C31 C30 120.8(3) . . ?
H31 C31 C30 119.60(19) . . ?
H31 C31 C32 119.60(16) . . ?
C31 C32 C3 118.0(3) . . ?
C39 C32 C3 120.1(3) . . ?
C39 C32 C31 121.8(3) . . ?
C34 C33 C3 120.5(3) . . ?
H33 C33 C3 119.77(19) . . ?
H33 C33 C34 119.77(18) . . ?
C33 C34 C30 120.1(3) . . ?
H34 C34 C30 119.93(18) . . ?
H34 C34 C33 119.93(18) . . ?
C36 C35 N5 108.8(3) . . ?
C45 C35 N5 129.3(4) . . ?
C45 C35 C36 121.9(4) . . ?
C37 C36 C35 106.9(4) . . ?
C48 C36 C35 118.5(4) . . ?
C48 C36 C37 134.6(4) . . ?
C38 C37 C36 108.2(3) . . ?
C49 C37 C36 135.3(4) . . ?
C49 C37 C38 116.5(4) . . ?
C37 C38 N5 107.0(4) . . ?
C52 C38 N5 129.5(4) . . ?
C52 C38 C37 123.5(3) . . ?
C40 C39 C32 122.4(3) . . ?
C43 C39 C32 119.5(2) . . ?
C43 C39 C40 117.9(3) . . ?
C39 C40 C1 120.4(3) . . ?
H40 C40 C1 119.79(17) . . ?
H40 C40 C39 119.79(16) . . ?
C42 C41 C1 119.3(3) . . ?
H41 C41 C1 120.35(16) . . ?
H41 C41 C42 120.35(18) . . ?
C43 C42 C41 120.5(3) . . ?
H42 C42 C41 119.76(18) . . ?
H42 C42 C43 119.76(17) . . ?
C39 C43 C2 118.9(3) . . ?
C42 C43 C2 120.8(3) . . ?
C42 C43 C39 120.2(3) . . ?
C3 C44 C2 121.7(3) . . ?
C56 C44 C2 118.5(3) . . ?
C56 C44 C3 119.8(3) . . ?
C46 C45 C35 116.8(4) . . ?
H45 C45 C35 121.6(3) . . ?
H45 C45 C46 121.6(3) . . ?
C47 C46 C45 122.4(5) . . ?
H46 C46 C45 118.8(3) . . ?
H46 C46 C47 118.8(3) . . ?
C48 C47 C46 120.1(5) . . ?
H47 C47 C46 119.9(3) . . ?
H47 C47 C48 119.9(3) . . ?
C47 C48 C36 120.2(4) . . ?
H48 C48 C36 119.9(3) . . ?
H48 C48 C47 119.9(3) . . ?
C50 C49 C37 120.0(4) . . ?
H49 C49 C37 120.0(3) . . ?
H49 C49 C50 120.0(2) . . ?
C51 C50 C49 121.8(4) . . ?
H50 C50 C49 119.1(2) . . ?
H50 C50 C51 119.1(3) . . ?
C52 C51 C50 120.5(4) . . ?
H51 C51 C50 119.7(3) . . ?
H51 C51 C52 119.7(3) . . ?
C51 C52 C38 117.6(4) . . ?
H52 C52 C38 121.2(2) . . ?
H52 C52 C51 121.2(3) . . ?
C4 C53 N6 109.0(3) . . ?
C57 C53 N6 129.5(3) . . ?
C57 C53 C4 121.5(3) . . ?
C55 C54 C4 106.7(3) . . ?
C61 C54 C4 134.0(3) . . ?
C61 C54 C55 119.3(3) . . ?
C54 C55 N6 108.7(3) . . ?
C64 C55 N6 129.2(3) . . ?
C64 C55 C54 122.0(3) . . ?
C44 C56 N7 177.7(4) . . ?
C58 C57 C53 118.0(3) . . ?
H57 C57 C53 120.99(17) . . ?
H57 C57 C58 120.99(18) . . ?
C59 C58 C57 120.4(3) . . ?
H58 C58 C57 119.80(18) . . ?
H58 C58 C59 119.80(18) . . ?
C58 C59 N8 119.0(3) . . ?
C60 C59 N8 119.6(3) . . ?
C60 C59 C58 121.4(3) . . ?
C59 C60 C4 118.9(3) . . ?
H60 C60 C4 120.57(18) . . ?
H60 C60 C59 120.57(18) . . ?
C62 C61 C54 119.4(3) . . ?
H61 C61 C54 120.28(18) . . ?
H61 C61 C62 120.28(17) . . ?
C61 C62 N9 120.0(3) . . ?
C63 C62 N9 119.9(3) . . ?
C63 C62 C61 120.1(3) . . ?
C64 C63 C62 121.3(3) . . ?
H63 C63 C62 119.36(17) . . ?
H63 C63 C64 119.36(17) . . ?
C63 C64 C55 117.8(3) . . ?
H64 C64 C55 121.12(17) . . ?
H64 C64 C63 121.12(18) . . ?
C66 C65 N8 109.2(3) . . ?
C73 C65 N8 129.5(3) . . ?
C73 C65 C66 121.3(3) . . ?
C67 C66 C65 106.8(3) . . ?
C76 C66 C65 119.1(4) . . ?
C76 C66 C67 134.1(4) . . ?
C68 C67 C66 107.1(3) . . ?
C77 C67 C66 134.6(4) . . ?
C77 C67 C68 118.2(4) . . ?
C67 C68 N8 108.4(3) . . ?
C201 C68 N8 129.3(3) . . ?
C201 C68 C67 122.2(3) . . ?
C70 C69 N9 107.9(3) . . ?
C81 C69 N9 130.6(3) . . ?
C81 C69 C70 121.4(3) . . ?
C71 C70 C69 107.3(3) . . ?
C84 C70 C69 119.2(3) . . ?
C84 C70 C71 133.5(3) . . ?
C72 C71 C70 107.4(3) . . ?
C85 C71 C70 132.5(3) . . ?
C85 C71 C72 120.0(3) . . ?
C71 C72 N9 108.9(3) . . ?
C88 C72 N9 129.5(3) . . ?
C88 C72 C71 121.6(3) . . ?
C74 C73 C65 117.6(4) . . ?
H73 C73 C65 121.2(2) . . ?
H73 C73 C74 121.2(2) . . ?
C75 C74 C73 121.6(4) . . ?
H74 C74 C73 119.2(2) . . ?
H74 C74 C75 119.2(3) . . ?
C76 C75 C74 120.9(4) . . ?
H75 C75 C74 119.6(3) . . ?
H75 C75 C76 119.6(2) . . ?
C75 C76 C66 119.5(4) . . ?
H76 C76 C66 120.2(3) . . ?
H76 C76 C75 120.2(2) . . ?
C78 C77 C67 119.9(4) . . ?
H77 C77 C67 120.1(3) . . ?
H77 C77 C78 120.1(2) . . ?
C79 C78 C77 120.7(4) . . ?
H78 C78 C77 119.6(2) . . ?
H78 C78 C79 119.6(3) . . ?
C201 C79 C78 121.5(4) . . ?
H79 C79 C78 119.3(3) . . ?
H79 C79 C201 119.3(3) . . ?
C79 C201 C68 117.4(4) . . ?
H201 C201 C68 121.3(2) . . ?
H201 C201 C79 121.3(3) . . ?
C82 C81 C69 117.8(4) . . ?
H81 C81 C69 121.1(2) . . ?
H81 C81 C82 121.1(2) . . ?
C83 C82 C81 121.4(4) . . ?
H82 C82 C81 119.3(2) . . ?
H82 C82 C83 119.3(2) . . ?
C84 C83 C82 121.1(3) . . ?
H83 C83 C82 119.5(2) . . ?
H83 C83 C84 119.5(2) . . ?
C83 C84 C70 119.1(3) . . ?
H84 C84 C70 120.4(2) . . ?
H84 C84 C83 120.4(2) . . ?
C86 C85 C71 118.9(3) . . ?
H85 C85 C71 120.6(2) . . ?
H85 C85 C86 120.6(2) . . ?
C87 C86 C85 121.0(4) . . ?
H86 C86 C85 119.5(2) . . ?
H86 C86 C87 119.5(2) . . ?
C88 C87 C86 120.8(4) . . ?
H87 C87 C86 119.6(2) . . ?
H87 C87 C88 119.6(2) . . ?
C87 C88 C72 117.6(3) . . ?
H88 C88 C72 121.19(19) . . ?
H88 C88 C87 121.2(2) . . ?
C6A C1A C2A 120.0 . . ?
N1A C1A C2A 129.4(4) . . ?
N1A C1A C6A 110.6(4) . . ?
C3A C2A C1A 120.0 . . ?
H2A C2A C1A 120.0 . . ?
H2A C2A C3A 120.0 . . ?
C4A C3A C2A 120.0 . . ?
H3A C3A C2A 120.00(13) . . ?
H3A C3A C4A 120.00(13) . . ?
C5A C4A C3A 120.0 . . ?
H4A C4A C3A 120.00(13) . . ?
H4A C4A C5A 120.00(13) . . ?
C6A C5A C4A 120.0 . . ?
H5A C5A C4A 120.00(13) . . ?
H5A C5A C6A 120.00(13) . . ?
C5A C6A C1A 120.0 . . ?
C7A C6A C1A 106.7(3) . . ?
C7A C6A C5A 133.3(3) . . ?
C8A C7A C6A 135.3(3) . . ?
C12A C7A C6A 104.7(3) . . ?
C12A C7A C8A 120.0 . . ?
C9A C8A C7A 120.0 . . ?
H8A C8A C7A 120.00(13) . . ?
H8A C8A C9A 120.00(13) . . ?
C1A N1A C16 128.8(6) . . ?
C12A N1A C16 123.7(6) . . ?
C12A N1A C1A 105.3(5) . . ?
C10A C9A C8A 120.0 . . ?
H9A C9A C8A 120.00(13) . . ?
H9A C9A C10A 120.00(13) . . ?
C11A C10A C9A 120.0 . . ?
H10A C10A C9A 120.00(13) . . ?
H10A C10A C11A 120.00(13) . . ?
C12A C11A C10A 120.0 . . ?
H11A C11A C10A 120.0 . . ?
H11A C11A C12A 120.0 . . ?
N1A C12A C7A 112.8(4) . . ?
C11A C12A C7A 120.0 . . ?
C11A C12A N1A 127.2(4) . . ?
C12b N1b C16 133.3(7) . . ?
C1b N1b C16 116.6(7) . . ?
C1b N1b C12b 105.8(7) . . ?
C11b C12b N1b 127.8(5) . . ?
C7b C12b N1b 112.2(5) . . ?
C7b C12b C11b 120.0 . . ?
C10b C11b C12b 120.0 . . ?
H11b C11b C12b 120.0 . . ?
H11b C11b C10b 120.0 . . ?
C9b C10b C11b 120.0 . . ?
H10b C10b C11b 120.00(17) . . ?
H10b C10b C9b 120.00(17) . . ?
C8b C9b C10b 120.0 . . ?
H9b C9b C10b 120.00(17) . . ?
H9b C9b C8b 120.00(17) . . ?
C7b C8b C9b 120.0 . . ?
H8b C8b C9b 120.00(17) . . ?
H8b C8b C7b 120.00(17) . . ?
C8b C7b C12b 120.0 . . ?
C6b C7b C12b 106.3(4) . . ?
C6b C7b C8b 133.7(4) . . ?
C1b C6b C7b 104.8(4) . . ?
C5b C6b C7b 135.1(4) . . ?
C5b C6b C1b 120.0 . . ?
C6b C1b N1b 110.8(5) . . ?
C2b C1b N1b 129.2(5) . . ?
C2b C1b C6b 120.0 . . ?
C3b C2b C1b 120.0 . . ?
H2b C2b C1b 120.0 . . ?
H2b C2b C3b 120.0 . . ?
C4b C3b C2b 120.0 . . ?
H3b C3b C2b 120.00(18) . . ?
H3b C3b C4b 120.00(18) . . ?
C5b C4b C3b 120.0 . . ?
H4b C4b C3b 120.00(18) . . ?
H4b C4b C5b 120.00(18) . . ?
C4b C5b C6b 120.0 . . ?
H5b C5b C6b 120.00(18) . . ?
H5b C5b C4b 120.00(18) . . ?

loop_
_geom_bond_atom_site_label_1
_geom_bond_atom_site_label_2
_geom_bond_distance
_geom_bond_site_symmetry_2
_geom_bond_publ_flag
N2 C5 1.143(4) . ?
N3 C19 1.399(4) . ?
N3 C25 1.386(4) . ?
N3 C30 1.433(4) . ?
N5 C27 1.441(5) . ?
N5 C35 1.391(5) . ?
N5 C38 1.396(5) . ?
N6 C1 1.425(4) . ?
N6 C53 1.383(4) . ?
N6 C55 1.403(4) . ?
N7 C56 1.146(4) . ?
N8 C59 1.424(4) . ?
N8 C65 1.390(4) . ?
N8 C68 1.403(4) . ?
N9 C62 1.426(4) . ?
N9 C69 1.403(4) . ?
N9 C72 1.397(4) . ?
C1 C40 1.369(4) . ?
C1 C41 1.400(4) . ?
C2 C5 1.445(5) . ?
C2 C43 1.433(4) . ?
C2 C44 1.372(4) . ?
C3 C32 1.415(4) . ?
C3 C33 1.412(4) . ?
C3 C44 1.428(4) . ?
C4 C53 1.408(4) . ?
C4 C54 1.446(4) . ?
C4 C60 1.389(4) . ?
C16 C17 1.373(5) . ?
C16 C21 1.403(5) . ?
C16 N1A 1.443(7) . ?
C16 N1b 1.444(9) . ?
C17 C18 1.399(4) . ?
C17 H17 0.9500 . ?
C18 C19 1.410(5) . ?
C18 C24 1.455(4) . ?
C19 C20 1.377(5) . ?
C20 C21 1.362(5) . ?
C20 H20 0.9500 . ?
C21 H21 0.9500 . ?
C24 C25 1.407(5) . ?
C24 C26 1.390(5) . ?
C25 C29 1.383(5) . ?
C26 C27 1.381(5) . ?
C26 H26 0.9500 . ?
C27 C28 1.381(5) . ?
C28 C29 1.390(5) . ?
C28 H28 0.9500 . ?
C29 H29 0.9500 . ?
C30 C31 1.379(4) . ?
C30 C34 1.398(5) . ?
C31 C32 1.405(4) . ?
C31 H31 0.9500 . ?
C32 C39 1.455(4) . ?
C33 C34 1.360(5) . ?
C33 H33 0.9500 . ?
C34 H34 0.9500 . ?
C35 C36 1.414(5) . ?
C35 C45 1.401(6) . ?
C36 C37 1.416(6) . ?
C36 C48 1.404(6) . ?
C37 C38 1.430(5) . ?
C37 C49 1.419(5) . ?
C38 C52 1.377(6) . ?
C39 C40 1.405(4) . ?
C39 C43 1.419(4) . ?
C40 H40 0.9500 . ?
C41 C42 1.364(4) . ?
C41 H41 0.9500 . ?
C42 C43 1.406(4) . ?
C42 H42 0.9500 . ?
C44 C56 1.449(4) . ?
C45 C46 1.363(7) . ?
C45 H45 0.9500 . ?
C46 C47 1.419(7) . ?
C46 H46 0.9500 . ?
C47 C48 1.343(7) . ?
C47 H47 0.9500 . ?
C48 H48 0.9500 . ?
C49 C50 1.355(6) . ?
C49 H49 0.9500 . ?
C50 C51 1.410(6) . ?
C50 H50 0.9500 . ?
C51 C52 1.384(5) . ?
C51 H51 0.9500 . ?
C52 H52 0.9500 . ?
C53 C57 1.392(4) . ?
C54 C55 1.406(4) . ?
C54 C61 1.386(4) . ?
C55 C64 1.386(4) . ?
C57 C58 1.394(4) . ?
C57 H57 0.9500 . ?
C58 C59 1.401(5) . ?
C58 H58 0.9500 . ?
C59 C60 1.381(5) . ?
C60 H60 0.9500 . ?
C61 C62 1.392(4) . ?
C61 H61 0.9500 . ?
C62 C63 1.402(4) . ?
C63 C64 1.385(4) . ?
C63 H63 0.9500 . ?
C64 H64 0.9500 . ?
C65 C66 1.418(5) . ?
C65 C73 1.402(5) . ?
C66 C67 1.435(6) . ?
C66 C76 1.384(6) . ?
C67 C68 1.424(5) . ?
C67 C77 1.388(6) . ?
C68 C201 1.374(5) . ?
C69 C70 1.418(5) . ?
C69 C81 1.383(5) . ?
C70 C71 1.430(5) . ?
C70 C84 1.399(5) . ?
C71 C72 1.400(4) . ?
C71 C85 1.394(5) . ?
C72 C88 1.397(5) . ?
C73 C74 1.388(5) . ?
C73 H73 0.9500 . ?
C74 C75 1.375(6) . ?
C74 H74 0.9500 . ?
C75 C76 1.392(7) . ?
C75 H75 0.9500 . ?
C76 H76 0.9500 . ?
C77 C78 1.367(7) . ?
C77 H77 0.9500 . ?
C78 C79 1.393(7) . ?
C78 H78 0.9500 . ?
C79 C201 1.384(5) . ?
C79 H79 0.9500 . ?
C201 H201 0.9500 . ?
C81 C82 1.385(5) . ?
C81 H81 0.9500 . ?
C82 C83 1.397(6) . ?
C82 H82 0.9500 . ?
C83 C84 1.366(6) . ?
C83 H83 0.9500 . ?
C84 H84 0.9500 . ?
C85 C86 1.376(6) . ?
C85 H85 0.9500 . ?
C86 C87 1.410(5) . ?
C86 H86 0.9500 . ?
C87 C88 1.388(5) . ?
C87 H87 0.9500 . ?
C88 H88 0.9500 . ?
C1A C2A 1.3900 . ?
C1A C6A 1.3900 . ?
C1A N1A 1.399(8) . ?
C2A C3A 1.3900 . ?
C2A H2A 0.9500 . ?
C3A C4A 1.3900 . ?
C3A H3A 0.9500 . ?
C4A C5A 1.3900 . ?
C4A H4A 0.9500 . ?
C5A C6A 1.3900 . ?
C5A H5A 0.9500 . ?
C6A C7A 1.449(5) . ?
C7A C8A 1.3900 . ?
C7A C12A 1.3900 . ?
C8A C9A 1.3900 . ?
C8A H8A 0.9500 . ?
N1A C12A 1.369(8) . ?
C9A C10A 1.3900 . ?
C9A H9A 0.9500 . ?
C10A C11A 1.3900 . ?
C10A H10A 0.9500 . ?
C11A C12A 1.3900 . ?
C11A H11A 0.9500 . ?
N1b C12b 1.336(11) . ?
N1b C1b 1.411(10) . ?
C12b C11b 1.3900 . ?
C12b C7b 1.3900 . ?
C11b C10b 1.3900 . ?
C11b H11b 0.9500 . ?
C10b C9b 1.3900 . ?
C10b H10b 0.9500 . ?
C9b C8b 1.3900 . ?
C9b H9b 0.9500 . ?
C8b C7b 1.3900 . ?
C8b H8b 0.9500 . ?
C7b C6b 1.446(7) . ?
C6b C1b 1.3900 . ?
C6b C5b 1.3900 . ?
C1b C2b 1.3900 . ?
C2b C3b 1.3900 . ?
C2b H2b 0.9500 . ?
C3b C4b 1.3900 . ?
C3b H3b 0.9500 . ?
C4b C5b 1.3900 . ?
C4b H4b 0.9500 . ?
C5b H5b 0.9500 . ?

loop_
_geom_torsion_atom_site_label_1
_geom_torsion_atom_site_label_2
_geom_torsion_atom_site_label_3
_geom_torsion_atom_site_label_4
_geom_torsion
_geom_torsion_site_symmetry_1
_geom_torsion_site_symmetry_2
_geom_torsion_site_symmetry_3
_geom_torsion_site_symmetry_4
_geom_torsion_publ_flag
N3 C19 C18 C17 -179.7(3) . . . . ?
N3 C19 C18 C24 1.5(3) . . . . ?
N3 C19 C20 C21 178.4(4) . . . . ?
N3 C25 C24 C18 0.1(3) . . . . ?
N3 C25 C24 C26 -179.9(3) . . . . ?
N3 C25 C29 C28 179.2(4) . . . . ?
N3 C30 C31 C32 -178.8(3) . . . . ?
N3 C30 C34 C33 178.4(3) . . . . ?
N5 C27 C26 C24 177.5(3) . . . . ?
N5 C27 C28 C29 -178.6(4) . . . . ?
N5 C35 C36 C37 0.2(3) . . . . ?
N5 C35 C36 C48 179.8(3) . . . . ?
N5 C35 C45 C46 179.8(5) . . . . ?
N5 C38 C37 C36 -0.1(3) . . . . ?
N5 C38 C37 C49 179.7(3) . . . . ?
N5 C38 C52 C51 179.9(4) . . . . ?
N6 C1 C40 C39 175.0(3) . . . . ?
N6 C1 C41 C42 -174.5(3) . . . . ?
N6 C53 C4 C54 1.2(3) . . . . ?
N6 C53 C4 C60 177.7(2) . . . . ?
N6 C53 C57 C58 -179.1(3) . . . . ?
N6 C55 C54 C4 -0.1(3) . . . . ?
N6 C55 C54 C61 -179.8(2) . . . . ?
N6 C55 C64 C63 176.8(3) . . . . ?
N8 C59 C58 C57 176.5(3) . . . . ?
N8 C59 C60 C4 -177.6(3) . . . . ?
N8 C65 C66 C67 -0.4(3) . . . . ?
N8 C65 C66 C76 -179.5(3) . . . . ?
N8 C65 C73 C74 179.3(4) . . . . ?
N8 C68 C67 C66 -1.1(3) . . . . ?
N8 C68 C67 C77 177.0(3) . . . . ?
N8 C68 C201 C79 -176.1(4) . . . . ?
N9 C62 C61 C54 178.0(3) . . . . ?
N9 C62 C63 C64 179.7(3) . . . . ?
N9 C69 C70 C71 1.3(3) . . . . ?
N9 C69 C70 C84 179.8(2) . . . . ?
N9 C69 C81 C82 -177.8(4) . . . . ?
N9 C72 C71 C70 -0.4(3) . . . . ?
N9 C72 C71 C85 179.7(2) . . . . ?
N9 C72 C88 C87 -179.5(4) . . . . ?
C1 C40 C39 C32 -176.2(3) . . . . ?
C1 C40 C39 C43 -1.2(3) . . . . ?
C1 C41 C42 C43 0.3(3) . . . . ?
C2 C43 C39 C32 2.3(3) . . . . ?
C2 C43 C39 C40 -172.8(3) . . . . ?
C2 C43 C42 C41 173.2(3) . . . . ?
C2 C44 C3 C32 -0.0(3) . . . . ?
C2 C44 C3 C33 179.7(3) . . . . ?
C3 C32 C31 C30 0.6(3) . . . . ?
C3 C32 C39 C40 172.3(3) . . . . ?
C3 C32 C39 C43 -2.5(3) . . . . ?
C3 C33 C34 C30 0.3(4) . . . . ?
C4 C53 C57 C58 2.2(3) . . . . ?
C4 C54 C55 C64 176.5(2) . . . . ?
C4 C54 C61 C62 -176.6(4) . . . . ?
C4 C60 C59 C58 0.1(4) . . . . ?
C16 C17 C18 C19 1.3(4) . . . . ?
C16 C17 C18 C24 179.7(3) . . . . ?
C16 C21 C20 C19 2.2(4) . . . . ?
C16 N1A C1A C2A 15.0(9) . . . . ?
C16 N1A C1A C6A -163.1(6) . . . . ?
C16 N1A C12A C7A 163.9(5) . . . . ?
C16 N1A C12A C11A -14.5(8) . . . . ?
C16 N1b C12b C11b -23.2(13) . . . . ?
C16 N1b C12b C7b 157.0(8) . . . . ?
C16 N1b C1b C6b -163.5(6) . . . . ?
C16 N1b C1b C2b 18.6(10) . . . . ?
C17 C18 C19 C20 2.0(4) . . . . ?
C17 C18 C24 C25 -179.5(4) . . . . ?
C17 C18 C24 C26 0.5(5) . . . . ?
C18 C19 C20 C21 -3.7(4) . . . . ?
C18 C24 C25 C29 -178.7(3) . . . . ?
C18 C24 C26 C27 -179.7(4) . . . . ?
C24 C25 C29 C28 -2.3(4) . . . . ?
C24 C26 C27 C28 -0.8(4) . . . . ?
C25 C29 C28 C27 1.8(5) . . . . ?
C26 C27 C28 C29 -0.2(5) . . . . ?
C30 C31 C32 C39 176.7(3) . . . . ?
C31 C32 C39 C40 -3.6(3) . . . . ?
C31 C32 C39 C43 -178.5(3) . . . . ?
C32 C39 C43 C42 179.0(3) . . . . ?
C35 C36 C37 C38 -0.1(3) . . . . ?
C35 C36 C37 C49 -179.9(3) . . . . ?
C35 C36 C48 C47 1.0(4) . . . . ?
C35 C45 C46 C47 0.1(5) . . . . ?
C36 C37 C38 C52 -179.5(3) . . . . ?
C36 C37 C49 C50 -179.2(4) . . . . ?
C36 C48 C47 C46 -2.1(5) . . . . ?
C37 C38 C52 C51 -0.9(4) . . . . ?
C37 C49 C50 C51 -1.7(4) . . . . ?
C38 C52 C51 C50 0.1(4) . . . . ?
C39 C43 C42 C41 -3.5(3) . . . . ?
C45 C46 C47 C48 1.5(6) . . . . ?
C49 C50 C51 C52 1.2(5) . . . . ?
C53 C57 C58 C59 0.2(3) . . . . ?
C54 C55 C64 C63 1.0(3) . . . . ?
C54 C61 C62 C63 -0.7(3) . . . . ?
C55 C64 C63 C62 1.4(3) . . . . ?
C57 C58 C59 C60 -1.3(4) . . . . ?
C61 C62 C63 C64 -1.6(3) . . . . ?
C65 C66 C67 C68 0.9(3) . . . . ?
C65 C66 C67 C77 -176.8(3) . . . . ?
C65 C66 C76 C75 0.4(4) . . . . ?
C65 C73 C74 C75 0.1(4) . . . . ?
C66 C67 C68 C201 -177.5(3) . . . . ?
C66 C67 C77 C78 178.3(5) . . . . ?
C66 C76 C75 C74 -1.1(4) . . . . ?
C67 C68 C201 C79 -0.5(4) . . . . ?
C67 C77 C78 C79 -2.2(5) . . . . ?
C68 C201 C79 C78 -1.0(4) . . . . ?
C69 C70 C71 C72 -0.6(3) . . . . ?
C69 C70 C71 C85 179.4(2) . . . . ?
C69 C70 C84 C83 -1.9(4) . . . . ?
C69 C81 C82 C83 -0.3(4) . . . . ?
C70 C71 C72 C88 -178.2(3) . . . . ?
C70 C71 C85 C86 180.0(4) . . . . ?
C70 C84 C83 C82 -0.3(4) . . . . ?
C71 C72 C88 C87 -2.2(4) . . . . ?
C71 C85 C86 C87 -1.2(4) . . . . ?
C72 C88 C87 C86 0.9(4) . . . . ?
C73 C74 C75 C76 0.9(4) . . . . ?
C77 C78 C79 C201 2.4(5) . . . . ?
C81 C82 C83 C84 1.5(5) . . . . ?
C85 C86 C87 C88 0.8(5) . . . . ?
C1A C2A C3A C4A -0.0(4) . . . . ?
C1A C6A C5A C4A 0.0(4) . . . . ?
C1A C6A C7A C8A 178.4(3) . . . . ?
C1A C6A C7A C12A -0.5(3) . . . . ?
C1A N1A C12A C7A -0.5(6) . . . . ?
C1A N1A C12A C11A -178.8(3) . . . . ?
C2A C3A C4A C5A 0.0(4) . . . . ?
C3A C4A C5A C6A -0.0(4) . . . . ?
C4A C5A C6A C7A 177.5(3) . . . . ?
C5A C6A C7A C8A 0.7(6) . . . . ?
C5A C6A C7A C12A -178.2(4) . . . . ?
C6A C7A C8A C9A -178.8(3) . . . . ?
C6A C7A C12A N1A 0.6(5) . . . . ?
C6A C7A C12A C11A 179.1(2) . . . . ?
C7A C8A C9A C10A 0.0(4) . . . . ?
C7A C12A C11A C10A 0.0(4) . . . . ?
C8A C9A C10A C11A -0.0(4) . . . . ?
N1A C12A C11A C10A 178.2(4) . . . . ?
C9A C10A C11A C12A 0.0(4) . . . . ?
N1b C12b C11b C10b -179.8(6) . . . . ?
N1b C12b C7b C8b 179.8(5) . . . . ?
N1b C12b C7b C6b 0.0(7) . . . . ?
N1b C1b C6b C7b 3.7(7) . . . . ?
N1b C1b C6b C5b -178.2(5) . . . . ?
N1b C1b C2b C3b 177.8(5) . . . . ?
C12b C11b C10b C9b 0.0(5) . . . . ?
C12b C7b C8b C9b -0.0(5) . . . . ?
C12b C7b C6b C1b -2.3(4) . . . . ?
C12b C7b C6b C5b -180.0(4) . . . . ?
C11b C10b C9b C8b -0.0(5) . . . . ?
C10b C9b C8b C7b 0.0(5) . . . . ?
C9b C8b C7b C6b 179.7(4) . . . . ?
C8b C7b C6b C1b 178.0(5) . . . . ?
C8b C7b C6b C5b 0.3(8) . . . . ?
C7b C6b C1b C2b -178.1(3) . . . . ?
C7b C6b C5b C4b 177.4(4) . . . . ?
C6b C1b C2b C3b 0.0(6) . . . . ?
C6b C5b C4b C3b 0.0(6) . . . . ?
C1b C2b C3b C4b -0.0(6) . . . . ?
C2b C3b C4b C5b -0.0(6) . . . . ?

loop_
_restr_equal_distance_atom_site_label_1
_restr_equal_distance_atom_site_label_2
_restr_equal_distance_site_symmetry_2
_restr_equal_distance_class_id
C16 C1A 1 17
C16 N1A 1 1
C16 C12A 1 18
C16 N1b 1 1
C16 C12b 1 18
C16 C1b 1 17
C1A C2A 1 2
C1A C3A 1 19
C1A C5A 1 20
C1A C6A 1 3
C1A C7A 1 21
C1A N1A 1 4
C1A C12A 1 22
C2A C3A 1 5
C2A C4A 1 23
C2A C6A 1 24
C2A N1A 1 25
C3A C4A 1 6
C3A C5A 1 26
C4A C5A 1 7
C4A C6A 1 27
C5A C6A 1 8
C5A C7A 1 28
C6A C7A 1 9
C6A C8A 1 29
C6A N1A 1 30
C6A C12A 1 31
C7A C8A 1 10
C7A N1A 1 32
C7A C9A 1 33
C7A C11A 1 34
C7A C12A 1 11
C8A C9A 1 12
C8A C10A 1 35
C8A C12A 1 36
N1A C11A 1 37
N1A C12A 1 13
C9A C10A 1 14
C9A C11A 1 38
C10A C11A 1 15
C10A C12A 1 39
C11A C12A 1 16
N1b C12b 1 13
N1b C11b 1 37
C11b C12b 1 16
C10b C12b 1 39
C10b C11b 1 15
C9b C11b 1 38
C9b C10b 1 14
C8b C12b 1 36
C8b C10b 1 35
C8b C9b 1 12
C7b N1b 1 32
C7b C12b 1 11
C7b C11b 1 34
C7b C9b 1 33
C7b C8b 1 10
C6b N1b 1 30
C6b C12b 1 31
C6b C8b 1 29
C6b C7b 1 9
C1b N1b 1 4
C1b C12b 1 22
C1b C7b 1 21
C1b C6b 1 3
C1b C2b 1 2
C1b C3b 1 19
C1b C5b 1 20
C2b N1b 1 25
C2b C6b 1 24
C2b C3b 1 5
C2b C4b 1 23
C3b C4b 1 6
C3b C5b 1 26
C4b C6b 1 27
C4b C5b 1 7
C5b C7b 1 28
C5b C6b 1 8

loop_
_restr_equal_distance_class_class_id
_restr_equal_distance_class_target_weight_param
_restr_equal_distance_class_average
_restr_equal_distance_class_esd
_restr_equal_distance_class_diff_max
1 0.0200 1.4434 0.0005 0.0005
2 0.0200 1.3900 0.0000 0.0000
3 0.0200 1.3900 0.0000 0.0000
4 0.0200 1.4050 0.0062 0.0062
5 0.0200 1.3900 0.0000 0.0000
6 0.0200 1.3900 0.0000 0.0000
7 0.0200 1.3900 0.0000 0.0000
8 0.0200 1.3900 0.0000 0.0000
9 0.0200 1.4474 0.0015 0.0015
10 0.0200 1.3900 0.0000 0.0000
11 0.0200 1.3900 0.0000 0.0000
12 0.0200 1.3900 0.0000 0.0000
13 0.0200 1.3525 0.0168 0.0168
14 0.0200 1.3900 0.0000 0.0000
15 0.0200 1.3900 0.0000 0.0000
16 0.0200 1.3900 0.0000 0.0000
17 0.0400 2.4960 0.0669 0.0669
18 0.0400 2.5162 0.0361 0.0361
19 0.0400 2.4076 0.0000 0.0000
20 0.0400 2.4076 0.0000 0.0000
21 0.0400 2.2624 0.0150 0.0150
22 0.0400 2.1955 0.0045 0.0045
23 0.0400 2.4076 0.0000 0.0000
24 0.0400 2.4076 0.0000 0.0000
25 0.0400 2.5259 0.0046 0.0046
26 0.0400 2.4076 0.0000 0.0000
27 0.0400 2.4076 0.0000 0.0000
28 0.0400 2.6140 0.0075 0.0075
29 0.0400 2.6169 0.0088 0.0088
30 0.0400 2.2989 0.0065 0.0065
31 0.0400 2.2583 0.0105 0.0105
32 0.0400 2.2808 0.0176 0.0176
33 0.0400 2.4076 0.0000 0.0000
34 0.0400 2.4076 0.0000 0.0000
35 0.0400 2.4076 0.0000 0.0000
36 0.0400 2.4076 0.0000 0.0000
37 0.0400 2.4593 0.0119 0.0119
38 0.0400 2.4076 0.0000 0.0000
39 0.0400 2.4076 0.0000 0.0000

loop_
_restr_U_iso_atom_site_label
_restr_U_iso_weight_param
C1A 0.0050
C2A 0.0050
C3A 0.0050
C4A 0.0050
C5A 0.0050
C6A 0.0050
C7A 0.0050
C8A 0.0050
N1A 0.0050
C9A 0.0050
C10A 0.0050
C11A 0.0050
C12A 0.0050
N1b 0.0050
C12b 0.0050
C11b 0.0050
C10b 0.0050
C9b 0.0050
C8b 0.0050
C7b 0.0050
C6b 0.0050
C1b 0.0050
C2b 0.0050
C3b 0.0050
C4b 0.0050
C5b 0.0050

loop_
_smtbx_masks_void_nr
_smtbx_masks_void_average_x
_smtbx_masks_void_average_y
_smtbx_masks_void_average_z
_smtbx_masks_void_volume
_smtbx_masks_void_count_electrons
_smtbx_masks_void_content
1 -0.967 -0.009 -0.267 1262.7 303.4 ?
